data_1505517
loop_
_publ_author_name
'Debroy, Paromita'
'Lindeman, Sergey V.'
'Rathore, Rajendra'

_publ_section_title
;
 Hexabenzo[4.4.4]propellane: a helical molecular platform for the
 construction of electroactive materials.
;
_journal_issue 21
_journal_name_full 'Organic letters'
_journal_page_first 4091
_journal_page_last 4094
_journal_paper_doi 10.1021/ol7015466
_journal_volume 9
_journal_year 2007
_chemical_formula_sum 'C44.85 H37.7 Cl1.7 O6'
_chemical_formula_weight 732.92
_chemical_name_systematic
; 
 ? 
;
_space_group_IT_number 2
_symmetry_cell_setting triclinic
_symmetry_space_group_name_Hall '-P 1'
_symmetry_space_group_name_H-M 'P -1'
_atom_sites_solution_hydrogens difmap
_atom_sites_solution_primary direct
_atom_sites_solution_secondary difmap
_audit_creation_method SHELXL-97
_cell_angle_alpha 85.5240(10)
_cell_angle_beta 73.7270(10)
_cell_angle_gamma 67.9820(10)
_cell_formula_units_Z 2
_cell_length_a 12.0923(3)
_cell_length_b 12.6176(3)
_cell_length_c 13.3467(3)
_cell_measurement_reflns_used 6214
_cell_measurement_temperature 100(2)
_cell_measurement_theta_max 61
_cell_measurement_theta_min 3
_cell_volume 1811.39(8)
_computing_cell_refinement 'SAINT v7.23A (Bruker, 2005)'
_computing_data_collection 'APEX2 v2.0-2 (Bruker, 2005)'
_computing_data_reduction 'SADABS-2004/1 (Bruker, 2005)'
_computing_molecular_graphics 'XP v5.1 (Bruker, 1998)'
_computing_publication_material 'XCIF v6.12 (Bruker, 2001)'
_computing_structure_refinement 'SHELXL-97 v.97-2 (Sheldrick, 1993-1997)'
_computing_structure_solution 'XS/SHELXTL v6.12 (Bruker, 2001)'
_diffrn_ambient_temperature 100(2)
_diffrn_measured_fraction_theta_full 0.941
_diffrn_measured_fraction_theta_max 0.941
_diffrn_measurement_device_type 'Bruker APEX2 CCD detector'
_diffrn_measurement_method '\w scans'
_diffrn_radiation_monochromator graphite
_diffrn_radiation_source 'fine-focus sealed tube'
_diffrn_radiation_type CuK\a
_diffrn_radiation_wavelength 1.54178
_diffrn_reflns_av_R_equivalents 0.0218
_diffrn_reflns_av_sigmaI/netI 0.0162
_diffrn_reflns_limit_h_max 13
_diffrn_reflns_limit_h_min -12
_diffrn_reflns_limit_k_max 14
_diffrn_reflns_limit_k_min -14
_diffrn_reflns_limit_l_max 15
_diffrn_reflns_limit_l_min 0
_diffrn_reflns_number 14739
_diffrn_reflns_theta_full 67.31
_diffrn_reflns_theta_max 61.31
_diffrn_reflns_theta_min 3.45
_exptl_absorpt_coefficient_mu 1.821
_exptl_absorpt_correction_T_max 0.5935
_exptl_absorpt_correction_T_min 0.3841
_exptl_absorpt_correction_type multi-scan
_exptl_crystal_colour colorless
_exptl_crystal_density_diffrn 1.344
_exptl_crystal_density_method 'not measured'
_exptl_crystal_description block
_exptl_crystal_F_000 767
_exptl_crystal_size_max 0.65
_exptl_crystal_size_mid 0.53
_exptl_crystal_size_min 0.32
_refine_diff_density_max 0.907
_refine_diff_density_min -0.693
_refine_diff_density_rms 0.045
_refine_ls_extinction_coef 0.0033(2)
_refine_ls_extinction_expression Fc^*^=kFc[1+0.001xFc^2^\l^3^/sin(2\q)]^-1/4^
_refine_ls_extinction_method SHELXL
_refine_ls_goodness_of_fit_ref 1.010
_refine_ls_hydrogen_treatment mixed
_refine_ls_matrix_type full
_refine_ls_number_parameters 624
_refine_ls_number_reflns 5264
_refine_ls_number_restraints 0
_refine_ls_restrained_S_all 1.010
_refine_ls_R_factor_all 0.0452
_refine_ls_R_factor_gt 0.0445
_refine_ls_shift/su_max 0.000
_refine_ls_shift/su_mean 0.000
_refine_ls_structure_factor_coef Fsqd
_refine_ls_weighting_details 'calc w=1/[\s^2^(Fo^2^)+(0.0512P)^2^+1.7948P] where P=(Fo^2^+2Fc^2^)/3'
_refine_ls_weighting_scheme calc
_refine_ls_wR_factor_gt 0.1090
_refine_ls_wR_factor_ref 0.1096
_reflns_number_gt 5123
_reflns_number_total 5264
_reflns_threshold_expression >2sigma(I)
_cod_data_source_file ol7015466-file005.cif
_cod_data_source_block raj6d
_cod_original_cell_volume 1811.40(7)
_cod_original_formula_sum 'C44.85 H37.70 Cl1.70 O6'
_cod_database_code 1505517

loop_
_symmetry_equiv_pos_as_xyz
'x, y, z'
'-x, -y, -z'

loop_
_atom_site_label
_atom_site_type_symbol
_atom_site_fract_x
_atom_site_fract_y
_atom_site_fract_z
_atom_site_U_iso_or_equiv
_atom_site_adp_type
_atom_site_occupancy
_atom_site_symmetry_multiplicity
_atom_site_calc_flag
_atom_site_refinement_flags
O1 O 0.65751(12) -0.09869(11) 0.27432(10) 0.0284(3) Uani 1 1 d .
O2 O -0.24647(12) 0.27190(11) 0.53628(10) 0.0263(3) Uani 1 1 d .
O3 O 0.53943(14) 0.35439(12) 0.00451(10) 0.0315(4) Uani 1 1 d .
O4 O 0.01357(14) -0.10335(12) 0.16598(11) 0.0326(4) Uani 1 1 d .
O5 O 0.37379(13) 0.36927(11) 0.51404(11) 0.0287(3) Uani 1 1 d .
O6 O -0.14277(14) 0.41847(12) 0.05014(11) 0.0339(4) Uani 1 1 d .
C1 C 0.26487(17) 0.19860(15) 0.25787(14) 0.0192(4) Uani 1 1 d .
C2 C 0.13699(17) 0.19547(15) 0.25727(14) 0.0187(4) Uani 1 1 d .
C11 C 0.33744(17) 0.08784(15) 0.30390(14) 0.0192(4) Uani 1 1 d .
C12 C 0.27289(18) 0.04622(15) 0.39299(14) 0.0204(4) Uani 1 1 d .
C13 C 0.34125(19) -0.04908(16) 0.43982(15) 0.0244(4) Uani 1 1 d .
C14 C 0.46949(19) -0.10100(16) 0.40321(15) 0.0253(4) Uani 1 1 d .
C15 C 0.53153(18) -0.05698(16) 0.31717(14) 0.0223(4) Uani 1 1 d .
C16 C 0.46503(18) 0.03648(16) 0.26730(14) 0.0211(4) Uani 1 1 d .
C17 C 0.7316(2) -0.1790(2) 0.33310(19) 0.0342(5) Uani 1 1 d .
C21 C 0.06924(17) 0.17848(15) 0.36939(14) 0.0187(4) Uani 1 1 d .
C22 C 0.13787(18) 0.10588(15) 0.43415(14) 0.0202(4) Uani 1 1 d .
C23 C 0.07434(19) 0.09459(16) 0.53686(15) 0.0232(4) Uani 1 1 d .
C24 C -0.05302(19) 0.14921(17) 0.57493(15) 0.0242(4) Uani 1 1 d .
C25 C -0.11966(17) 0.21585(16) 0.50845(14) 0.0217(4) Uani 1 1 d .
C26 C -0.05825(18) 0.23094(15) 0.40654(14) 0.0199(4) Uani 1 1 d .
C27 C -0.3062(2) 0.2832(2) 0.64572(17) 0.0345(5) Uani 1 1 d .
C31 C 0.33541(17) 0.21012(15) 0.14506(14) 0.0193(4) Uani 1 1 d .
C32 C 0.33001(17) 0.14687(15) 0.06529(14) 0.0208(4) Uani 1 1 d .
C33 C 0.39747(18) 0.15522(16) -0.03671(15) 0.0241(4) Uani 1 1 d .
C34 C 0.47039(19) 0.22143(17) -0.06066(15) 0.0254(4) Uani 1 1 d .
C35 C 0.47462(18) 0.28311(16) 0.01858(15) 0.0232(4) Uani 1 1 d .
C36 C 0.40684(17) 0.27728(16) 0.12126(15) 0.0213(4) Uani 1 1 d .
C37 C 0.6043(2) 0.3667(2) -0.10031(17) 0.0361(5) Uani 1 1 d .
C41 C 0.15888(17) 0.09676(15) 0.18483(14) 0.0196(4) Uani 1 1 d .
C42 C 0.25318(18) 0.07600(15) 0.09027(14) 0.0212(4) Uani 1 1 d .
C43 C 0.26769(19) -0.00995(17) 0.02254(15) 0.0260(5) Uani 1 1 d .
C44 C 0.1909(2) -0.07207(17) 0.04392(16) 0.0280(5) Uani 1 1 d .
C45 C 0.09687(19) -0.04917(16) 0.13626(15) 0.0247(4) Uani 1 1 d .
C46 C 0.08197(19) 0.03464(16) 0.20682(15) 0.0219(4) Uani 1 1 d .
C47 C 0.0151(3) -0.1774(2) 0.08923(19) 0.0431(6) Uani 1 1 d .
C51 C 0.24042(17) 0.30053(15) 0.32785(13) 0.0184(4) Uani 1 1 d .
C52 C 0.14142(17) 0.40383(15) 0.32472(14) 0.0201(4) Uani 1 1 d .
C53 C 0.11847(18) 0.49455(16) 0.39043(15) 0.0231(4) Uani 1 1 d .
C54 C 0.19244(18) 0.48709(17) 0.45578(15) 0.0241(4) Uani 1 1 d .
C55 C 0.29198(18) 0.38650(16) 0.45505(14) 0.0219(4) Uani 1 1 d .
C56 C 0.31454(17) 0.29339(16) 0.39249(14) 0.0201(4) Uani 1 1 d .
C57 C 0.3491(3) 0.4607(2) 0.5839(2) 0.0379(6) Uani 1 1 d .
C61 C 0.06345(17) 0.31064(15) 0.21679(13) 0.0189(4) Uani 1 1 d .
C62 C 0.06537(17) 0.41155(16) 0.25333(14) 0.0204(4) Uani 1 1 d .
C63 C -0.00391(18) 0.51601(17) 0.21879(15) 0.0247(4) Uani 1 1 d .
C64 C -0.07578(19) 0.52316(17) 0.15176(16) 0.0269(5) Uani 1 1 d .
C65 C -0.07731(18) 0.42313(17) 0.11701(15) 0.0247(4) Uani 1 1 d .
C66 C -0.00742(18) 0.31735(17) 0.14966(14) 0.0220(4) Uani 1 1 d .
C67 C -0.2298(3) 0.5249(2) 0.0285(2) 0.0422(6) Uani 1 1 d .
Cl1 Cl 0.73762(11) 0.13063(7) 0.25908(7) 0.0715(4) Uani 0.852(3) 1 d P
Cl2 Cl 0.61457(14) 0.37433(9) 0.23879(8) 0.0895(5) Uani 0.852(3) 1 d P
C1S C 0.6462(3) 0.2603(3) 0.3196(3) 0.0623(10) Uani 0.852(3) 1 d P
H1S1 H 0.6868 0.2758 0.3686 0.075 Uiso 0.852(3) 1 calc PR
H1S2 H 0.5666 0.2556 0.3616 0.075 Uiso 0.852(3) 1 calc PR
H13 H 0.298(2) -0.0810(18) 0.4985(18) 0.026(5) Uiso 1 1 d .
H14 H 0.514(2) -0.167(2) 0.4382(17) 0.030(6) Uiso 1 1 d .
H16 H 0.5127(18) 0.0661(17) 0.2069(16) 0.017(5) Uiso 1 1 d .
H17A H 0.719(2) -0.252(2) 0.3334(19) 0.043(7) Uiso 1 1 d .
H17B H 0.816(2) -0.187(2) 0.2974(19) 0.035(6) Uiso 1 1 d .
H17C H 0.707(2) -0.148(2) 0.406(2) 0.046(7) Uiso 1 1 d .
H23 H 0.1215(19) 0.0473(18) 0.5843(16) 0.021(5) Uiso 1 1 d .
H24 H -0.095(2) 0.1401(18) 0.6464(18) 0.027(5) Uiso 1 1 d .
H26 H -0.1082(19) 0.2815(17) 0.3615(16) 0.020(5) Uiso 1 1 d .
H27A H -0.267(2) 0.322(2) 0.6853(19) 0.038(6) Uiso 1 1 d .
H27B H -0.305(2) 0.210(2) 0.6785(19) 0.037(6) Uiso 1 1 d .
H27C H -0.393(3) 0.331(2) 0.650(2) 0.045(7) Uiso 1 1 d .
H33 H 0.3909(19) 0.1156(18) -0.0950(17) 0.025(5) Uiso 1 1 d .
H34 H 0.517(2) 0.2253(18) -0.1327(18) 0.027(5) Uiso 1 1 d .
H36 H 0.4105(17) 0.3209(17) 0.1750(16) 0.015(5) Uiso 1 1 d .
H37A H 0.548(2) 0.394(2) -0.148(2) 0.038(6) Uiso 1 1 d .
H37B H 0.672(2) 0.291(2) -0.1313(19) 0.037(6) Uiso 1 1 d .
H37C H 0.641(2) 0.423(2) -0.098(2) 0.044(7) Uiso 1 1 d .
H43 H 0.336(2) -0.0274(17) -0.0426(17) 0.022(5) Uiso 1 1 d .
H44 H 0.203(2) -0.131(2) -0.0027(18) 0.032(6) Uiso 1 1 d .
H46 H 0.014(2) 0.0499(17) 0.2696(17) 0.022(5) Uiso 1 1 d .
H47A H 0.099(3) -0.246(3) 0.072(2) 0.061(9) Uiso 1 1 d .
H47B H 0.004(3) -0.135(2) 0.022(2) 0.054(8) Uiso 1 1 d .
H47C H -0.055(3) -0.201(2) 0.119(2) 0.048(7) Uiso 1 1 d .
H53 H 0.047(2) 0.5653(19) 0.3922(16) 0.025(5) Uiso 1 1 d .
H54 H 0.174(2) 0.552(2) 0.5018(17) 0.028(5) Uiso 1 1 d .
H56 H 0.384(2) 0.2234(19) 0.3970(16) 0.024(5) Uiso 1 1 d .
H57A H 0.353(2) 0.530(2) 0.544(2) 0.045(7) Uiso 1 1 d .
H57B H 0.260(3) 0.483(2) 0.638(2) 0.058(8) Uiso 1 1 d .
H57C H 0.415(3) 0.433(2) 0.617(2) 0.047(7) Uiso 1 1 d .
H63 H -0.0013(19) 0.588(2) 0.2408(17) 0.027(5) Uiso 1 1 d .
H64 H -0.123(2) 0.598(2) 0.1287(18) 0.035(6) Uiso 1 1 d .
H66 H -0.0112(18) 0.2514(19) 0.1261(16) 0.022(5) Uiso 1 1 d .
H67A H -0.273(3) 0.504(2) -0.015(2) 0.059(8) Uiso 1 1 d .
H67B H -0.288(2) 0.563(2) 0.094(2) 0.042(7) Uiso 1 1 d .
H67C H -0.187(3) 0.577(2) -0.013(2) 0.051(8) Uiso 1 1 d .

loop_
_atom_site_aniso_label
_atom_site_aniso_U_11
_atom_site_aniso_U_22
_atom_site_aniso_U_33
_atom_site_aniso_U_23
_atom_site_aniso_U_13
_atom_site_aniso_U_12
O1 0.0229(7) 0.0277(7) 0.0233(7) 0.0024(6) -0.0055(6) 0.0022(6)
O2 0.0207(7) 0.0301(8) 0.0221(7) -0.0003(6) -0.0010(5) -0.0062(6)
O3 0.0396(9) 0.0366(8) 0.0205(7) 0.0010(6) -0.0011(6) -0.0213(7)
O4 0.0494(9) 0.0303(8) 0.0250(7) -0.0033(6) -0.0078(6) -0.0232(7)
O5 0.0348(8) 0.0225(7) 0.0309(8) -0.0036(6) -0.0196(6) -0.0043(6)
O6 0.0421(9) 0.0233(7) 0.0380(8) -0.0009(6) -0.0282(7) -0.0010(6)
C1 0.0219(10) 0.0164(9) 0.0154(9) -0.0002(7) -0.0045(7) -0.0032(8)
C2 0.0213(10) 0.0162(9) 0.0156(9) -0.0004(7) -0.0049(7) -0.0034(8)
C11 0.0249(10) 0.0151(9) 0.0153(9) -0.0028(7) -0.0068(7) -0.0035(8)
C12 0.0255(10) 0.0170(9) 0.0179(9) -0.0011(7) -0.0069(8) -0.0059(8)
C13 0.0291(11) 0.0215(10) 0.0209(10) 0.0043(8) -0.0073(8) -0.0078(9)
C14 0.0293(11) 0.0182(10) 0.0250(10) 0.0031(8) -0.0117(9) -0.0025(8)
C15 0.0232(10) 0.0191(9) 0.0200(10) -0.0043(7) -0.0066(8) -0.0012(8)
C16 0.0254(11) 0.0189(9) 0.0156(9) -0.0024(7) -0.0037(8) -0.0050(8)
C17 0.0240(12) 0.0361(13) 0.0327(13) 0.0069(10) -0.0095(9) -0.0002(10)
C21 0.0241(10) 0.0154(9) 0.0170(9) -0.0021(7) -0.0057(7) -0.0071(8)
C22 0.0255(10) 0.0159(9) 0.0188(9) -0.0001(7) -0.0063(8) -0.0067(8)
C23 0.0280(11) 0.0209(10) 0.0201(10) 0.0036(8) -0.0080(8) -0.0079(8)
C24 0.0295(11) 0.0242(10) 0.0174(10) 0.0021(8) -0.0027(8) -0.0111(8)
C25 0.0228(10) 0.0186(9) 0.0221(10) -0.0033(7) -0.0030(8) -0.0075(8)
C26 0.0237(10) 0.0161(9) 0.0192(10) -0.0017(7) -0.0068(8) -0.0056(8)
C27 0.0269(13) 0.0433(14) 0.0231(11) -0.0021(10) 0.0029(9) -0.0082(11)
C31 0.0196(10) 0.0156(9) 0.0163(9) 0.0006(7) -0.0048(7) 0.0006(7)
C32 0.0206(10) 0.0169(9) 0.0186(10) -0.0006(7) -0.0058(8) 0.0007(8)
C33 0.0265(11) 0.0219(10) 0.0177(10) -0.0035(8) -0.0042(8) -0.0025(8)
C34 0.0272(11) 0.0245(10) 0.0158(10) 0.0006(8) -0.0016(8) -0.0032(8)
C35 0.0223(10) 0.0206(10) 0.0223(10) 0.0034(8) -0.0045(8) -0.0047(8)
C36 0.0232(10) 0.0178(9) 0.0188(10) -0.0006(8) -0.0066(8) -0.0023(8)
C37 0.0443(14) 0.0427(14) 0.0226(11) 0.0022(10) 0.0004(10) -0.0246(12)
C41 0.0244(10) 0.0148(9) 0.0168(9) 0.0015(7) -0.0093(8) -0.0019(8)
C42 0.0243(10) 0.0180(9) 0.0174(9) -0.0001(7) -0.0073(8) -0.0022(8)
C43 0.0298(11) 0.0233(10) 0.0186(10) -0.0040(8) -0.0041(9) -0.0037(9)
C44 0.0402(13) 0.0204(10) 0.0229(10) -0.0053(8) -0.0099(9) -0.0085(9)
C45 0.0347(12) 0.0191(10) 0.0219(10) 0.0030(8) -0.0109(8) -0.0099(8)
C46 0.0285(11) 0.0174(9) 0.0168(10) 0.0015(7) -0.0065(8) -0.0049(8)
C47 0.0659(18) 0.0440(15) 0.0324(13) -0.0061(11) -0.0094(12) -0.0361(14)
C51 0.0208(10) 0.0169(9) 0.0138(9) 0.0015(7) -0.0014(7) -0.0055(7)
C52 0.0230(10) 0.0175(9) 0.0175(9) 0.0009(7) -0.0042(7) -0.0060(8)
C53 0.0246(11) 0.0168(10) 0.0234(10) -0.0011(8) -0.0065(8) -0.0024(8)
C54 0.0288(11) 0.0192(10) 0.0231(10) -0.0033(8) -0.0074(8) -0.0065(8)
C55 0.0249(11) 0.0228(10) 0.0188(9) 0.0025(8) -0.0086(8) -0.0081(8)
C56 0.0207(10) 0.0181(10) 0.0179(9) 0.0015(7) -0.0047(7) -0.0040(8)
C57 0.0488(16) 0.0281(12) 0.0430(14) -0.0054(10) -0.0297(12) -0.0072(11)
C61 0.0191(10) 0.0180(9) 0.0143(9) -0.0002(7) -0.0020(7) -0.0027(7)
C62 0.0207(10) 0.0193(10) 0.0174(9) -0.0008(7) -0.0036(7) -0.0040(8)
C63 0.0291(11) 0.0171(10) 0.0261(10) -0.0007(8) -0.0106(8) -0.0041(8)
C64 0.0309(11) 0.0186(10) 0.0276(11) 0.0021(8) -0.0137(9) -0.0011(8)
C65 0.0268(11) 0.0246(10) 0.0209(10) -0.0009(8) -0.0105(8) -0.0041(8)
C66 0.0262(11) 0.0188(10) 0.0191(10) -0.0025(8) -0.0071(8) -0.0048(8)
C67 0.0497(16) 0.0273(12) 0.0525(16) 0.0011(11) -0.0376(14) -0.0003(11)
Cl1 0.1125(8) 0.0515(5) 0.0538(5) -0.0033(4) -0.0326(5) -0.0259(5)
Cl2 0.1724(13) 0.0625(6) 0.0727(7) 0.0194(5) -0.0683(7) -0.0646(7)
C1S 0.051(2) 0.082(3) 0.053(2) 0.0049(18) -0.0166(16) -0.0216(18)

loop_
_atom_type_symbol
_atom_type_description
_atom_type_scat_dispersion_real
_atom_type_scat_dispersion_imag
_atom_type_scat_source
C C 0.0181 0.0091 'International Tables Vol C Tables 4.2.6.8 and 6.1.1.4'
H H 0.0000 0.0000 'International Tables Vol C Tables 4.2.6.8 and 6.1.1.4'
O O 0.0492 0.0322 'International Tables Vol C Tables 4.2.6.8 and 6.1.1.4'
Cl Cl 0.3639 0.7018 'International Tables Vol C Tables 4.2.6.8 and 6.1.1.4'

loop_
_geom_angle_atom_site_label_1
_geom_angle_atom_site_label_2
_geom_angle_atom_site_label_3
_geom_angle
C15 O1 C17 117.35(16)
C25 O2 C27 115.92(16)
C35 O3 C37 116.67(16)
C45 O4 C47 116.54(17)
C55 O5 C57 116.86(16)
C65 O6 C67 116.50(16)
C11 C1 C31 110.69(14)
C11 C1 C51 108.99(14)
C31 C1 C51 111.63(15)
C11 C1 C2 108.96(15)
C31 C1 C2 108.33(14)
C51 C1 C2 108.18(14)
C21 C2 C41 110.70(15)
C21 C2 C61 110.75(14)
C41 C2 C61 110.30(14)
C21 C2 C1 108.19(14)
C41 C2 C1 109.17(14)
C61 C2 C1 107.63(15)
C16 C11 C12 120.07(17)
C16 C11 C1 121.40(16)
C12 C11 C1 118.13(16)
C13 C12 C11 117.88(17)
C13 C12 C22 122.83(17)
C11 C12 C22 119.27(16)
C14 C13 C12 122.19(18)
C14 C13 H13 119.1(13)
C12 C13 H13 118.7(13)
C15 C14 C13 119.01(18)
C15 C14 H14 121.1(13)
C13 C14 H14 119.9(13)
O1 C15 C14 124.93(17)
O1 C15 C16 115.14(17)
C14 C15 C16 119.93(18)
C11 C16 C15 120.87(18)
C11 C16 H16 121.6(11)
C15 C16 H16 117.5(11)
O1 C17 H17A 109.0(15)
O1 C17 H17B 104.9(14)
H17A C17 H17B 112(2)
O1 C17 H17C 109.5(15)
H17A C17 H17C 110(2)
H17B C17 H17C 111(2)
C26 C21 C22 119.84(17)
C26 C21 C2 120.95(16)
C22 C21 C2 119.18(16)
C23 C22 C21 117.97(17)
C23 C22 C12 122.26(17)
C21 C22 C12 119.77(16)
C24 C23 C22 122.19(18)
C24 C23 H23 118.7(12)
C22 C23 H23 119.1(12)
C25 C24 C23 118.92(18)
C25 C24 H24 120.4(13)
C23 C24 H24 120.6(13)
O2 C25 C24 124.33(17)
O2 C25 C26 115.63(17)
C24 C25 C26 120.03(17)
C21 C26 C25 120.94(17)
C21 C26 H26 120.9(12)
C25 C26 H26 118.2(12)
O2 C27 H27A 111.2(13)
O2 C27 H27B 113.6(14)
H27A C27 H27B 108.8(19)
O2 C27 H27C 103.9(15)
H27A C27 H27C 112(2)
H27B C27 H27C 108(2)
C36 C31 C32 120.01(17)
C36 C31 C1 121.57(16)
C32 C31 C1 118.37(16)
C33 C32 C31 117.98(18)
C33 C32 C42 121.87(17)
C31 C32 C42 120.14(16)
C34 C33 C32 122.14(18)
C34 C33 H33 118.2(12)
C32 C33 H33 119.6(12)
C35 C34 C33 119.15(18)
C35 C34 H34 120.2(13)
C33 C34 H34 120.6(13)
O3 C35 C34 124.70(17)
O3 C35 C36 115.42(17)
C34 C35 C36 119.86(18)
C31 C36 C35 120.84(18)
C31 C36 H36 120.5(11)
C35 C36 H36 118.6(11)
O3 C37 H37A 112.8(14)
O3 C37 H37B 111.1(13)
H37A C37 H37B 107.3(19)
O3 C37 H37C 107.0(15)
H37A C37 H37C 109(2)
H37B C37 H37C 110(2)
C46 C41 C42 119.97(17)
C46 C41 C2 121.36(16)
C42 C41 C2 118.47(16)
C43 C42 C41 117.88(18)
C43 C42 C32 122.67(17)
C41 C42 C32 119.43(16)
C44 C43 C42 122.40(18)
C44 C43 H43 119.2(12)
C42 C43 H43 118.4(12)
C45 C44 C43 119.10(18)
C45 C44 H44 119.7(14)
C43 C44 H44 121.2(14)
O4 C45 C44 124.83(17)
O4 C45 C46 115.41(17)
C44 C45 C46 119.76(18)
C41 C46 C45 120.85(18)
C41 C46 H46 121.5(12)
C45 C46 H46 117.6(12)
O4 C47 H47A 109.8(17)
O4 C47 H47B 110.8(15)
H47A C47 H47B 109(2)
O4 C47 H47C 106.4(16)
H47A C47 H47C 112(2)
H47B C47 H47C 109(2)
C56 C51 C52 119.49(17)
C56 C51 C1 121.46(16)
C52 C51 C1 119.04(16)
C53 C52 C51 118.41(17)
C53 C52 C62 122.55(17)
C51 C52 C62 119.04(16)
C54 C53 C52 122.03(18)
C54 C53 H53 118.7(12)
C52 C53 H53 119.2(12)
C55 C54 C53 118.80(18)
C55 C54 H54 120.8(13)
C53 C54 H54 120.4(13)
O5 C55 C54 124.42(17)
O5 C55 C56 115.33(16)
C54 C55 C56 120.25(17)
C51 C56 C55 120.95(17)
C51 C56 H56 121.9(12)
C55 C56 H56 117.1(12)
O5 C57 H57A 110.1(15)
O5 C57 H57B 111.8(16)
H57A C57 H57B 109(2)
O5 C57 H57C 104.6(16)
H57A C57 H57C 109(2)
H57B C57 H57C 113(2)
C66 C61 C62 119.76(17)
C66 C61 C2 121.83(17)
C62 C61 C2 118.36(16)
C63 C62 C61 118.33(17)
C63 C62 C52 122.15(17)
C61 C62 C52 119.51(16)
C64 C63 C62 122.09(18)
C64 C63 H63 118.0(13)
C62 C63 H63 119.9(13)
C65 C64 C63 118.89(18)
C65 C64 H64 120.9(14)
C63 C64 H64 120.2(14)
O6 C65 C64 124.60(17)
O6 C65 C66 115.39(17)
C64 C65 C66 120.00(18)
C61 C66 C65 120.92(18)
C61 C66 H66 120.8(13)
C65 C66 H66 118.3(13)
O6 C67 H67A 104.8(17)
O6 C67 H67B 109.7(15)
H67A C67 H67B 111(2)
O6 C67 H67C 112.1(16)
H67A C67 H67C 108(2)
H67B C67 H67C 111(2)
Cl1 C1S Cl2 115.8(2)
Cl1 C1S H1S1 108.3
Cl2 C1S H1S1 108.3
Cl1 C1S H1S2 108.3
Cl2 C1S H1S2 108.3
H1S1 C1S H1S2 107.4

loop_
_geom_bond_atom_site_label_1
_geom_bond_atom_site_label_2
_geom_bond_distance
O1 C15 1.372(2)
O1 C17 1.426(2)
O2 C25 1.378(2)
O2 C27 1.428(2)
O3 C35 1.370(2)
O3 C37 1.428(2)
O4 C45 1.375(2)
O4 C47 1.431(3)
O5 C55 1.376(2)
O5 C57 1.429(3)
O6 C65 1.366(2)
O6 C67 1.429(3)
C1 C11 1.533(2)
C1 C31 1.534(2)
C1 C51 1.537(2)
C1 C2 1.564(3)
C2 C21 1.533(2)
C2 C41 1.534(2)
C2 C61 1.540(2)
C11 C16 1.384(3)
C11 C12 1.410(3)
C12 C13 1.395(3)
C12 C22 1.475(3)
C13 C14 1.392(3)
C13 H13 0.97(2)
C14 C15 1.386(3)
C14 H14 0.98(2)
C15 C16 1.395(3)
C16 H16 0.99(2)
C17 H17A 0.99(3)
C17 H17B 0.97(3)
C17 H17C 1.00(3)
C21 C26 1.385(3)
C21 C22 1.408(3)
C22 C23 1.397(3)
C23 C24 1.388(3)
C23 H23 0.99(2)
C24 C25 1.386(3)
C24 H24 0.97(2)
C25 C26 1.392(3)
C26 H26 0.99(2)
C27 H27A 1.05(3)
C27 H27B 0.98(3)
C27 H27C 0.98(3)
C31 C36 1.385(3)
C31 C32 1.409(3)
C32 C33 1.396(3)
C32 C42 1.475(3)
C33 C34 1.389(3)
C33 H33 0.99(2)
C34 C35 1.384(3)
C34 H34 0.98(2)
C35 C36 1.398(3)
C36 H36 0.96(2)
C37 H37A 1.01(3)
C37 H37B 1.02(3)
C37 H37C 0.98(3)
C41 C46 1.387(3)
C41 C42 1.408(3)
C42 C43 1.395(3)
C43 C44 1.386(3)
C43 H43 0.99(2)
C44 C45 1.385(3)
C44 H44 0.95(2)
C45 C46 1.398(3)
C46 H46 0.97(2)
C47 H47A 1.04(3)
C47 H47B 1.03(3)
C47 H47C 0.98(3)
C51 C56 1.384(3)
C51 C52 1.408(3)
C52 C53 1.392(3)
C52 C62 1.474(3)
C53 C54 1.390(3)
C53 H53 0.98(2)
C54 C55 1.382(3)
C54 H54 0.98(2)
C55 C56 1.392(3)
C56 H56 0.97(2)
C57 H57A 1.00(3)
C57 H57B 1.06(3)
C57 H57C 0.96(3)
C61 C66 1.381(3)
C61 C62 1.409(3)
C62 C63 1.395(3)
C63 C64 1.389(3)
C63 H63 0.99(2)
C64 C65 1.386(3)
C64 H64 0.98(2)
C65 C66 1.398(3)
C66 H66 0.93(2)
C67 H67A 0.99(3)
C67 H67B 0.98(3)
C67 H67C 1.02(3)
Cl1 C1S 1.703(4)
Cl2 C1S 1.719(4)
C1S H1S1 0.9900
C1S H1S2 0.9900

loop_
_geom_torsion_atom_site_label_1
_geom_torsion_atom_site_label_2
_geom_torsion_atom_site_label_3
_geom_torsion_atom_site_label_4
_geom_torsion
C11 C1 C2 C21 56.97(18)
C31 C1 C2 C21 177.46(14)
C51 C1 C2 C21 -61.38(18)
C11 C1 C2 C41 -63.57(18)
C31 C1 C2 C41 56.91(18)
C51 C1 C2 C41 178.07(13)
C11 C1 C2 C61 176.69(14)
C31 C1 C2 C61 -62.82(17)
C51 C1 C2 C61 58.34(17)
C31 C1 C11 C16 25.7(2)
C51 C1 C11 C16 -97.42(19)
C2 C1 C11 C16 144.74(17)
C31 C1 C11 C12 -161.57(16)
C51 C1 C11 C12 75.3(2)
C2 C1 C11 C12 -42.5(2)
C16 C11 C12 C13 -1.9(3)
C1 C11 C12 C13 -174.67(16)
C16 C11 C12 C22 176.72(16)
C1 C11 C12 C22 3.9(3)
C11 C12 C13 C14 1.8(3)
C22 C12 C13 C14 -176.68(18)
C12 C13 C14 C15 -0.2(3)
C17 O1 C15 C14 -12.0(3)
C17 O1 C15 C16 168.24(18)
C13 C14 C15 O1 178.88(17)
C13 C14 C15 C16 -1.4(3)
C12 C11 C16 C15 0.3(3)
C1 C11 C16 C15 172.88(17)
O1 C15 C16 C11 -178.88(16)
C14 C15 C16 C11 1.4(3)
C41 C2 C21 C26 -96.19(19)
C61 C2 C21 C26 26.5(2)
C1 C2 C21 C26 144.23(17)
C41 C2 C21 C22 82.1(2)
C61 C2 C21 C22 -155.26(16)
C1 C2 C21 C22 -37.5(2)
C26 C21 C22 C23 -3.6(3)
C2 C21 C22 C23 178.15(16)
C26 C21 C22 C12 177.39(16)
C2 C21 C22 C12 -0.9(2)
C13 C12 C22 C23 19.3(3)
C11 C12 C22 C23 -159.17(18)
C13 C12 C22 C21 -161.68(18)
C11 C12 C22 C21 19.8(3)
C21 C22 C23 C24 2.1(3)
C12 C22 C23 C24 -178.85(18)
C22 C23 C24 C25 0.9(3)
C27 O2 C25 C24 15.5(3)
C27 O2 C25 C26 -163.57(18)
C23 C24 C25 O2 178.34(17)
C23 C24 C25 C26 -2.6(3)
C22 C21 C26 C25 2.0(3)
C2 C21 C26 C25 -179.74(16)
O2 C25 C26 C21 -179.72(16)
C24 C25 C26 C21 1.1(3)
C11 C1 C31 C36 -98.73(19)
C51 C1 C31 C36 22.9(2)
C2 C1 C31 C36 141.87(17)
C11 C1 C31 C32 78.9(2)
C51 C1 C31 C32 -159.53(16)
C2 C1 C31 C32 -40.5(2)
C36 C31 C32 C33 -0.5(3)
C1 C31 C32 C33 -178.12(16)
C36 C31 C32 C42 -179.49(16)
C1 C31 C32 C42 2.9(3)
C31 C32 C33 C34 1.3(3)
C42 C32 C33 C34 -179.72(18)
C32 C33 C34 C35 -1.3(3)
C37 O3 C35 C34 1.5(3)
C37 O3 C35 C36 -176.83(18)
C33 C34 C35 O3 -177.66(18)
C33 C34 C35 C36 0.6(3)
C32 C31 C36 C35 -0.2(3)
C1 C31 C36 C35 177.34(16)
O3 C35 C36 C31 178.59(16)
C34 C35 C36 C31 0.2(3)
C21 C2 C41 C46 26.3(2)
C61 C2 C41 C46 -96.58(19)
C1 C2 C41 C46 145.35(17)
C21 C2 C41 C42 -158.82(16)
C61 C2 C41 C42 78.2(2)
C1 C2 C41 C42 -39.8(2)
C46 C41 C42 C43 -1.7(3)
C2 C41 C42 C43 -176.59(16)
C46 C41 C42 C32 176.74(16)
C2 C41 C42 C32 1.8(3)
C33 C32 C42 C43 18.0(3)
C31 C32 C42 C43 -163.03(18)
C33 C32 C42 C41 -160.35(17)
C31 C32 C42 C41 18.6(3)
C41 C42 C43 C44 1.9(3)
C32 C42 C43 C44 -176.43(18)
C42 C43 C44 C45 -0.6(3)
C47 O4 C45 C44 -8.6(3)
C47 O4 C45 C46 171.3(2)
C43 C44 C45 O4 179.05(18)
C43 C44 C45 C46 -0.9(3)
C42 C41 C46 C45 0.2(3)
C2 C41 C46 C45 174.96(17)
O4 C45 C46 C41 -178.84(17)
C44 C45 C46 C41 1.1(3)
C11 C1 C51 C56 23.3(2)
C31 C1 C51 C56 -99.24(19)
C2 C1 C51 C56 141.67(17)
C11 C1 C51 C52 -157.62(16)
C31 C1 C51 C52 79.8(2)
C2 C1 C51 C52 -39.3(2)
C56 C51 C52 C53 -2.5(3)
C1 C51 C52 C53 178.44(16)
C56 C51 C52 C62 178.21(16)
C1 C51 C52 C62 -0.9(2)
C51 C52 C53 C54 2.1(3)
C62 C52 C53 C54 -178.59(18)
C52 C53 C54 C55 0.2(3)
C57 O5 C55 C54 3.1(3)
C57 O5 C55 C56 -176.33(19)
C53 C54 C55 O5 178.37(17)
C53 C54 C55 C56 -2.2(3)
C52 C51 C56 C55 0.5(3)
C1 C51 C56 C55 179.59(16)
O5 C55 C56 C51 -178.68(16)
C54 C55 C56 C51 1.9(3)
C21 C2 C61 C66 -101.90(19)
C41 C2 C61 C66 21.0(2)
C1 C2 C61 C66 140.01(17)
C21 C2 C61 C62 75.4(2)
C41 C2 C61 C62 -161.65(16)
C1 C2 C61 C62 -42.6(2)
C66 C61 C62 C63 -0.9(3)
C2 C61 C62 C63 -178.32(16)
C66 C61 C62 C52 -179.84(16)
C2 C61 C62 C52 2.8(2)
C53 C52 C62 C63 23.0(3)
C51 C52 C62 C63 -157.69(18)
C53 C52 C62 C61 -158.07(18)
C51 C52 C62 C61 21.2(3)
C61 C62 C63 C64 1.3(3)
C52 C62 C63 C64 -179.82(18)
C62 C63 C64 C65 -0.9(3)
C67 O6 C65 C64 -10.2(3)
C67 O6 C65 C66 170.4(2)
C63 C64 C65 O6 -179.18(19)
C63 C64 C65 C66 0.1(3)
C62 C61 C66 C65 0.2(3)
C2 C61 C66 C65 177.50(17)
O6 C65 C66 C61 179.58(17)
C64 C65 C66 C61 0.2(3)
